data_2005847
loop_
_publ_author_name
'Cox, P. J.'
'Wardell, J. L.'

_publ_contact_author
;
Dr Philip J. Cox
School of Pharmacy
The Robert Gordon University
Schoolhill
Aberdeen AB10 1FR
Scotland
;
_publ_section_title
;
 A Polymorph of Bis(2-nitrophenyl) Trisulfide
;
_journal_issue 1
_journal_name_full 'Acta Crystallographica Section C'
_journal_page_first 122
_journal_page_last 124
_journal_paper_doi 10.1107/S0108270196012838
_journal_volume 53
_journal_year 1997
_chemical_formula_sum 'C12 H8 N2 O4 S3'
_chemical_formula_weight 340.38
_chemical_name_systematic
;
Bis(2-nitrophenyl)trisulphide
;
_space_group_IT_number 18
_symmetry_cell_setting orthorhombic
_symmetry_space_group_name_Hall 'P 2 2ab'
_symmetry_space_group_name_H-M 'P 21 21 2'
_audit_creation_method SHELXL
_cell_angle_alpha 90.00
_cell_angle_beta 90.00
_cell_angle_gamma 90.00
_cell_formula_units_Z 2
_cell_length_a 13.620(5)
_cell_length_b 12.088(5)
_cell_length_c 4.115(2)
_cell_measurement_reflns_used 250
_cell_measurement_temperature 150(2)
_cell_measurement_theta_max 24.96
_cell_measurement_theta_min 2.25
_cell_volume 677.5(5)
_computing_molecular_graphics 'ZORTEP (Zsolnai, 1996)'
_computing_structure_refinement 'SHELXL93 (Sheldrick, 1993)'
_computing_structure_solution 'SIR92 (Altomare et al., 1994)'
_diffrn_ambient_temperature 150(2)
_diffrn_measurement_device 'Delft Instruments FAST diffractometer'
_diffrn_measurement_method 'area detector'
_diffrn_radiation_monochromator graphite
_diffrn_radiation_source 'fine-focus sealed tube'
_diffrn_radiation_type MoK\a
_diffrn_radiation_wavelength 0.71069
_diffrn_reflns_av_R_equivalents 0.0536
_diffrn_reflns_av_sigmaI/netI 0.0882
_diffrn_reflns_limit_h_max 14
_diffrn_reflns_limit_h_min 0
_diffrn_reflns_limit_k_max 13
_diffrn_reflns_limit_k_min -13
_diffrn_reflns_limit_l_max 4
_diffrn_reflns_limit_l_min -4
_diffrn_reflns_number 1960
_diffrn_reflns_theta_max 24.96
_diffrn_reflns_theta_min 2.25
_exptl_absorpt_coefficient_mu 0.563
_exptl_absorpt_correction_type none
_exptl_crystal_colour orange
_exptl_crystal_density_diffrn 1.669
_exptl_crystal_density_meas ?
_exptl_crystal_description lozenge
_exptl_crystal_F_000 348
_exptl_crystal_size_max 0.32
_exptl_crystal_size_mid 0.28
_exptl_crystal_size_min 0.16
_refine_diff_density_max 0.58
_refine_diff_density_min -0.38
_refine_ls_abs_structure_details 'Flack (1983)'
_refine_ls_abs_structure_Flack 0.40(17)
_refine_ls_extinction_method none
_refine_ls_goodness_of_fit_all 1.089
_refine_ls_goodness_of_fit_obs 1.129
_refine_ls_hydrogen_treatment 'H atoms refined in riding mode'
_refine_ls_matrix_type full
_refine_ls_number_parameters 100
_refine_ls_number_reflns 1058
_refine_ls_number_restraints 0
_refine_ls_restrained_S_all 1.089
_refine_ls_restrained_S_obs 1.129
_refine_ls_R_factor_all 0.0496
_refine_ls_R_factor_obs 0.0478
_refine_ls_shift/esd_max -0.001
_refine_ls_shift/esd_mean 0.000
_refine_ls_structure_factor_coef Fsqd
_refine_ls_weighting_details 'w=1/[\s^2^(Fo^2^)+(0.0466P)^2^] where P=(Fo^2^+2Fc^2^)/3'
_refine_ls_weighting_scheme calc
_refine_ls_wR_factor_all 0.1105
_refine_ls_wR_factor_obs 0.1098
_reflns_number_observed 979
_reflns_number_total 1058
_reflns_observed_criterion >2sigma(I)
_cod_data_source_file bm1114.cif
_cod_data_source_block phcs
_cod_depositor_comments
;
The following automatic conversions were performed:
'_symmetry_cell_setting' value 'Orthorhombic' changed to 'orthorhombic'
according to '/home/saulius/struct/CIF-dictionaries/cif_core.dic'
dictionary named 'cif_core.dic' version 2.4.1 from 2010-06-29.

Automatic conversion script
Id: cif_fix_enum 1527 2010-12-29 10:47:43Z saulius 

The following automatic conversions were performed:

'_symmetry_cell_setting' value 'Orthorhombic' changed to
'orthorhombic' according to
/home/saulius/struct/CIF-dictionaries/cif_core.dic dictionary named
'cif_core.dic' version 2.4.1 from 2010-06-29.

'_geom_bond_publ_flag'
value 'Y' changed to 'y' according to
/home/saulius/struct/CIF-dictionaries/cif_core.dic dictionary named
'cif_core.dic' version 2.4.1 from 2010-06-29 (5
times).

'_geom_bond_publ_flag' value 'N' changed to 'n' according to
/home/saulius/struct/CIF-dictionaries/cif_core.dic dictionary named
'cif_core.dic' version 2.4.1 from 2010-06-29 (7
times).

'_geom_angle_publ_flag' value 'Y' changed to 'y' according
to /home/saulius/struct/CIF-dictionaries/cif_core.dic dictionary
named 'cif_core.dic' version 2.4.1 from 2010-06-29 (11
times).

'_geom_angle_publ_flag' value 'N' changed to 'n' according
to /home/saulius/struct/CIF-dictionaries/cif_core.dic dictionary
named 'cif_core.dic' version 2.4.1 from 2010-06-29 (4
times).

'_geom_torsion_publ_flag' value 'Y' changed to 'y' according
to /home/saulius/struct/CIF-dictionaries/cif_core.dic dictionary
named 'cif_core.dic' version 2.4.1 from 2010-06-29 (7
times).

'_geom_torsion_publ_flag' value 'N' changed to 'n' according
to /home/saulius/struct/CIF-dictionaries/cif_core.dic dictionary
named 'cif_core.dic' version 2.4.1 from 2010-06-29 (11 times).

Automatic conversion script
Id: cif_fix_values 1715 2011-07-08 13:25:40Z adriana 

The following automatic conversions were performed:

'_exptl_crystal_density_meas' value 'not measured' was changed to '?'
- the value is perceived as not measured.

Automatic conversion script
Id: cif_fix_values 3008 2015-01-20 13:52:24Z robertas 

The following automatic conversions were performed:

'_refine_ls_weighting_scheme' value 'calc
w=1/[\s^2^(Fo^2^)+(0.0466P)^2^] where P=(Fo^2^+2Fc^2^)/3' was changed
to 'calc'. New tag '_refine_ls_weighting_details' was created. The
value of the new tag was set to 'w=1/[\s^2^(Fo^2^)+(0.0466P)^2^]
where P=(Fo^2^+2Fc^2^)/3'.

Automatic conversion script
Id: cif_fix_values 3143 2015-03-26 13:38:13Z robertas 
;
_cod_database_code 2005847

loop_
_symmetry_equiv_pos_as_xyz
'x, y, z'
'-x, -y, z'
'x+1/2, -y+1/2, -z'
'-x+1/2, y+1/2, -z'

loop_
_atom_site_aniso_label
_atom_site_aniso_U_11
_atom_site_aniso_U_22
_atom_site_aniso_U_33
_atom_site_aniso_U_12
_atom_site_aniso_U_13
_atom_site_aniso_U_23
S1 0.0214(5) 0.0156(5) 0.0274(5) -0.0007(4) -0.0033(4) -0.0003(4)
S2 0.0296(8) 0.0225(8) 0.0212(7) 0.0064(6) 0.000 0.000
O1 0.025(2) 0.024(2) 0.046(2) -0.0084(13) 0.0013(14) -0.0017(14)
O2 0.029(2) 0.044(2) 0.057(2) -0.0038(15) 0.021(2) -0.008(2)
N 0.016(2) 0.028(2) 0.030(2) 0.000(2) -0.0016(15) 0.007(2)
C1 0.014(2) 0.019(2) 0.022(2) -0.002(2) -0.005(2) 0.005(2)
C2 0.017(2) 0.014(2) 0.023(2) 0.003(2) -0.008(2) 0.005(2)
C3 0.015(2) 0.018(2) 0.030(2) 0.003(2) -0.001(2) 0.003(2)
C4 0.022(2) 0.016(2) 0.032(2) -0.004(2) -0.006(2) 0.006(2)
C5 0.030(3) 0.012(2) 0.030(2) 0.000(2) -0.005(2) 0.002(2)
C6 0.025(2) 0.019(2) 0.025(2) 0.010(2) -0.002(2) 0.002(2)

loop_
_atom_site_label
_atom_site_occupancy
_atom_site_fract_x
_atom_site_fract_y
_atom_site_fract_z
_atom_site_U_iso_or_equiv
_atom_site_thermal_displace_type
_atom_site_calc_flag
_atom_site_refinement_flags
_atom_site_type_symbol
S1 1 0.62235(7) 0.47537(8) 0.5825(2) 0.0215(3) Uani d . S
S2 1 0.5000 0.5000 0.8675(3) 0.0244(4) Uani d S S
O1 1 0.7861(2) 0.4399(2) 0.2828(8) 0.0315(8) Uani d . O
O2 1 0.8334(2) 0.3042(3) -0.0190(9) 0.0436(10) Uani d . O
N 1 0.7744(2) 0.3462(3) 0.1698(9) 0.0246(8) Uani d . N
C1 1 0.6876(3) 0.2846(3) 0.2687(10) 0.0184(9) Uani d . C
C2 1 0.6144(3) 0.3333(3) 0.4565(9) 0.0180(9) Uani d . C
C3 1 0.5344(3) 0.2670(3) 0.5411(10) 0.0209(9) Uani d . C
H3 1 0.4828(3) 0.2971(3) 0.6685(10) 0.030(12) Uiso calc R H
C4 1 0.5297(3) 0.1579(3) 0.4410(10) 0.0235(10) Uani d . C
H4 1 0.4750(3) 0.1139(3) 0.5025(10) 0.014(10) Uiso calc R H
C5 1 0.6030(3) 0.1121(3) 0.2534(10) 0.0241(10) Uani d . C
H5 1 0.5987(3) 0.0372(3) 0.1851(10) 0.035(12) Uiso calc R H
C6 1 0.6817(3) 0.1749(3) 0.1667(10) 0.0232(10) Uani d . C
H6 1 0.7325(3) 0.1441(3) 0.0370(10) 0.016(10) Uiso calc R H

loop_
_atom_type_symbol
_atom_type_description
_atom_type_scat_dispersion_real
_atom_type_scat_dispersion_imag
_atom_type_scat_source
C C 0.0033 0.0016 'International Tables Vol C Tables 4.2.6.8 and 6.1.1.4'
H H 0.0000 0.0000 'International Tables Vol C Tables 4.2.6.8 and 6.1.1.4'
N N 0.0061 0.0033 'International Tables Vol C Tables 4.2.6.8 and 6.1.1.4'
O O 0.0106 0.0060 'International Tables Vol C Tables 4.2.6.8 and 6.1.1.4'
S S 0.1246 0.1234 'International Tables Vol C Tables 4.2.6.8 and 6.1.1.4'

loop_
_geom_angle_atom_site_label_1
_geom_angle_atom_site_label_2
_geom_angle_atom_site_label_3
_geom_angle_site_symmetry_1
_geom_angle
_geom_angle_publ_flag
C2 S1 S2 . 104.69(14) y
S1 S2 S1 2_665 110.57(9) y
O2 N O1 . 122.3(3) y
O2 N C1 . 119.8(3) y
O1 N C1 . 118.0(3) y
C2 C1 C6 . 121.9(3) y
C2 C1 N . 121.4(3) y
C6 C1 N . 116.7(3) y
C1 C2 C3 . 117.1(3) y
C1 C2 S1 . 121.4(3) y
C3 C2 S1 . 121.6(3) y
C4 C3 C2 . 120.6(4) n
C5 C4 C3 . 121.1(4) n
C6 C5 C4 . 119.5(4) n
C5 C6 C1 . 119.8(4) n

loop_
_geom_bond_atom_site_label_1
_geom_bond_atom_site_label_2
_geom_bond_site_symmetry_2
_geom_bond_distance
_geom_bond_publ_flag
S1 C2 . 1.798(4) y
S1 S2 . 2.0595(14) y
S2 S1 2_665 2.0595(14) n
O1 N . 1.235(4) y
O2 N . 1.227(5) y
N C1 . 1.455(5) y
C1 C2 . 1.392(5) n
C1 C6 . 1.393(5) n
C2 C3 . 1.396(5) n
C3 C4 . 1.383(5) n
C4 C5 . 1.378(6) n
C5 C6 . 1.361(5) n

loop_
_geom_torsion_atom_site_label_1
_geom_torsion_atom_site_label_2
_geom_torsion_atom_site_label_3
_geom_torsion_atom_site_label_4
_geom_torsion_site_symmetry_4
_geom_torsion
_geom_torsion_publ_flag
C2 S1 S2 S1 2_665 -79.58(12) y
O2 N C1 C2 . -173.6(3) y
O1 N C1 C2 . 6.8(5) y
O2 N C1 C6 . 6.5(6) y
O1 N C1 C6 . -173.1(3) y
C6 C1 C2 C3 . 0.4(5) n
N C1 C2 C3 . -179.5(3) n
C6 C1 C2 S1 . -179.3(3) n
N C1 C2 S1 . 0.9(5) n
S2 S1 C2 C1 . -177.3(3) y
S2 S1 C2 C3 . 3.1(4) y
C1 C2 C3 C4 . 0.2(6) n
S1 C2 C3 C4 . 179.9(3) n
C2 C3 C4 C5 . -0.6(6) n
C3 C4 C5 C6 . 0.4(6) n
C4 C5 C6 C1 . 0.2(6) n
C2 C1 C6 C5 . -0.6(6) n
N C1 C6 C5 . 179.3(4) n
